data_2226837
loop_
_publ_author_name
'Van Der Walt, Hendriette'
'Muller, Alfred'
'van Zyl, Werner E.'

_publ_section_title
;
 Triethylammonium <i>O</i>-3\b-cholest-5-en-3-yl
 (4-methoxyphenyl)dithiophosphonate
;
_journal_coeditor_code CV2748
_journal_issue 8
_journal_name_full 'Acta Crystallographica Section E'
_journal_page_first o2146
_journal_page_last o2147
_journal_paper_doi 10.1107/S1600536810029703
_journal_volume 66
_journal_year 2010
_chemical_formula_iupac 'C6 H16 N +, C34 H52 O2 P S2 -'
_chemical_formula_moiety 'C6 H16 N +, C34 H52 O2 P S2 -'
_chemical_formula_sum 'C40 H68 N O2 P S2'
_chemical_formula_weight 690.04
_chemical_name_systematic
;
Triethylammonium <i>O</i>-3\b-cholest-5-en-3-yl
(4-methoxyphenyl)dithiophosphonate
;
_space_group_IT_number 4
_symmetry_cell_setting monoclinic
_symmetry_space_group_name_Hall 'P 2yb'
_symmetry_space_group_name_H-M 'P 1 21 1'
_audit_creation_method 'WinGX routine CIF_UPDATE'
_cell_angle_alpha 90
_cell_angle_beta 93.17(3)
_cell_angle_gamma 90
_cell_formula_units_Z 2
_cell_length_a 7.6066(15)
_cell_length_b 8.2407(16)
_cell_length_c 33.083(7)
_cell_measurement_reflns_used 714
_cell_measurement_temperature 293(2)
_cell_measurement_theta_max 18
_cell_measurement_theta_min 2.47
_cell_volume 2070.6(7)
_computing_cell_refinement 'SAINT-Plus (Bruker, 1999)'
_computing_data_collection 'SMART-NT (Bruker, 1998)'
_computing_data_reduction 'SAINT-Plus and XPREP (Bruker, 1999)'
_computing_molecular_graphics 'DIAMOND (Brandenburg & Brendt, 2001)'
_computing_publication_material 'WinGX (Farrugia, 1999)'
_computing_structure_refinement 'SHELXL97 (Sheldrick, 2008)'
_computing_structure_solution 'SIR2002 (Burla <i>et al.</i>, 2003)'
_diffrn_ambient_temperature 293(2)
_diffrn_measured_fraction_theta_full 0.998
_diffrn_measured_fraction_theta_max 0.998
_diffrn_measurement_device_type
;
Bruker SMART 1K CCD
;
_diffrn_measurement_method \w
_diffrn_radiation_monochromator graphite
_diffrn_radiation_type MoK\a
_diffrn_radiation_wavelength 0.71073
_diffrn_reflns_av_R_equivalents 0.1058
_diffrn_reflns_limit_h_max 9
_diffrn_reflns_limit_h_min -10
_diffrn_reflns_limit_k_max 10
_diffrn_reflns_limit_k_min -8
_diffrn_reflns_limit_l_max 41
_diffrn_reflns_limit_l_min -44
_diffrn_reflns_number 14589
_diffrn_reflns_theta_full 28.27
_diffrn_reflns_theta_max 28.27
_diffrn_reflns_theta_min 0.62
_exptl_absorpt_coefficient_mu 0.199
_exptl_absorpt_correction_T_max 0.9842
_exptl_absorpt_correction_T_min 0.914
_exptl_absorpt_correction_type multi-scan
_exptl_absorpt_process_details
;
(SADABS; Bruker, 1998)
;
_exptl_crystal_colour colourless
_exptl_crystal_density_diffrn 1.107
_exptl_crystal_density_method 'not measured'
_exptl_crystal_description needle
_exptl_crystal_F_000 756
_exptl_crystal_size_max 0.46
_exptl_crystal_size_mid 0.08
_exptl_crystal_size_min 0.08
_refine_diff_density_max 0.288
_refine_diff_density_min -0.28
_refine_ls_abs_structure_details 'Flack (1983), 2970 Friedel pairs'
_refine_ls_abs_structure_Flack 0.02(12)
_refine_ls_extinction_method none
_refine_ls_goodness_of_fit_ref 0.934
_refine_ls_hydrogen_treatment mixed
_refine_ls_matrix_type full
_refine_ls_number_parameters 410
_refine_ls_number_reflns 8425
_refine_ls_number_restraints 1
_refine_ls_restrained_S_all 0.934
_refine_ls_R_factor_gt 0.066
_refine_ls_shift/su_max 0.001
_refine_ls_structure_factor_coef Fsqd
_refine_ls_weighting_details 'calc w=1/[\s^2^(Fo^2^)+(0.0465P)^2^+0.3561P] where P=(Fo^2^+2Fc^2^)/3'
_refine_ls_weighting_scheme calc
_refine_ls_wR_factor_ref 0.1588
_reflns_number_gt 2925
_reflns_number_total 8425
_reflns_threshold_expression I>2sigma(I)
_cod_data_source_file cv2748.cif
_cod_data_source_block I
_cod_original_sg_symbol_H-M 'P 21'
_cod_database_code 2226837
_cod_database_fobs_code 2226837

loop_
_symmetry_equiv_pos_as_xyz
'x, y, z'
'-x, y+1/2, -z'

loop_
_atom_site_type_symbol
_atom_site_label
_atom_site_fract_x
_atom_site_fract_y
_atom_site_fract_z
_atom_site_U_iso_or_equiv
_atom_site_adp_type
_atom_site_calc_flag
_atom_site_refinement_flags
_atom_site_occupancy
_atom_site_disorder_assembly
_atom_site_disorder_group
P P 0.4405(2) 0.9520(2) 0.64139(5) 0.0564(5) Uani d . 1 . .
S S1 0.6976(2) 0.9298(2) 0.63620(6) 0.0765(6) Uani d . 1 . .
S S2 0.3618(2) 1.1632(2) 0.66205(5) 0.0787(6) Uani d . 1 . .
N N 0.7566(8) 0.3414(8) 0.64246(16) 0.0629(16) Uani d . 1 . .
O O1 0.3661(5) 0.8058(4) 0.66822(10) 0.0582(12) Uani d . 1 . .
O O2 0.0389(9) 0.7700(7) 0.48803(16) 0.117(2) Uani d . 1 . .
C C1 0.3206(8) 0.8992(7) 0.59454(18) 0.0553(17) Uani d . 1 . .
C C2 0.4030(9) 0.8534(9) 0.5604(2) 0.089(3) Uani d . 1 . .
H H2 0.5253 0.8519 0.5605 0.107 Uiso calc R 1 . .
C C3 0.3002(12) 0.8082(11) 0.5251(2) 0.108(3) Uani d . 1 . .
H H3 0.3555 0.7742 0.5021 0.13 Uiso calc R 1 . .
C C4 0.1217(11) 0.8144(9) 0.5245(2) 0.078(2) Uani d . 1 . .
C C5 0.0390(9) 0.8652(7) 0.5579(2) 0.0653(19) Uani d . 1 . .
H H5 -0.0831 0.8733 0.5571 0.078 Uiso calc R 1 . .
C C6 0.1382(9) 0.9046(7) 0.59280(19) 0.0632(18) Uani d . 1 . .
H H6 0.081 0.9354 0.6157 0.076 Uiso calc R 1 . .
C C7 -0.1478(13) 0.7738(12) 0.4851(2) 0.130(3) Uani d . 1 . .
H H7A -0.1928 0.6977 0.5039 0.195 Uiso calc R 1 . .
H H7B -0.1893 0.7453 0.4581 0.195 Uiso calc R 1 . .
H H7C -0.1878 0.881 0.4913 0.195 Uiso calc R 1 . .
C C8 0.3646(8) 0.8128(7) 0.71259(16) 0.0540(16) Uani d . 1 . .
H H8 0.4108 0.9181 0.722 0.065 Uiso calc R 1 . .
C C9 0.1781(8) 0.7960(9) 0.72416(17) 0.073(2) Uani d . 1 . .
H H9A 0.1281 0.6959 0.7132 0.087 Uiso calc R 1 . .
H H9B 0.1082 0.8859 0.7132 0.087 Uiso calc R 1 . .
C C10 0.1755(8) 0.7948(8) 0.77036(17) 0.0672(19) Uani d . 1 . .
H H10A 0.0545 0.785 0.7778 0.081 Uiso calc R 1 . .
H H10B 0.2202 0.8979 0.7806 0.081 Uiso calc R 1 . .
C C11 0.2848(7) 0.6567(8) 0.79104(15) 0.0478(15) Uani d . 1 . .
C C12 0.4698(8) 0.6673(7) 0.77557(16) 0.0491(15) Uani d . 1 . .
C C13 0.4797(7) 0.6801(8) 0.73037(16) 0.0618(17) Uani d . 1 . .
H H13A 0.6007 0.7006 0.724 0.074 Uiso calc R 1 . .
H H13B 0.4442 0.5775 0.7181 0.074 Uiso calc R 1 . .
C C14 0.2057(9) 0.4918(8) 0.78016(18) 0.085(2) Uani d . 1 . .
H H14A 0.2334 0.4635 0.7531 0.127 Uiso calc R 1 . .
H H14B 0.0802 0.4962 0.7818 0.127 Uiso calc R 1 . .
H H14C 0.2537 0.4115 0.7987 0.127 Uiso calc R 1 . .
C C15 0.2930(6) 0.6876(7) 0.83762(16) 0.0490(16) Uani d . 1 . .
H H15 0.3168 0.8036 0.8415 0.059 Uiso calc R 1 . .
C C16 0.4436(7) 0.5964(7) 0.86033(15) 0.0474(15) Uani d . 1 . .
H H16 0.4254 0.4797 0.8562 0.057 Uiso calc R 1 . .
C C17 0.6186(6) 0.6417(8) 0.84456(16) 0.0597(17) Uani d . 1 . .
H H17A 0.6575 0.7433 0.8568 0.072 Uiso calc R 1 . .
H H17B 0.7043 0.5591 0.8526 0.072 Uiso calc R 1 . .
C C18 0.6129(8) 0.6594(8) 0.79945(17) 0.0557(16) Uani d . 1 . .
H H18 0.7202 0.6653 0.7873 0.067 Uiso calc R 1 . .
C C19 0.1159(6) 0.6524(8) 0.85715(15) 0.0594(16) Uani d . 1 . .
H H19A 0.026 0.7225 0.8447 0.071 Uiso calc R 1 . .
H H19B 0.0819 0.5412 0.8511 0.071 Uiso calc R 1 . .
C C20 0.1201(7) 0.6770(8) 0.90307(15) 0.0554(16) Uani d . 1 . .
H H20A 0.0083 0.643 0.913 0.067 Uiso calc R 1 . .
H H20B 0.135 0.7915 0.9091 0.067 Uiso calc R 1 . .
C C21 0.2691(7) 0.5811(7) 0.92521(16) 0.0449(15) Uani d . 1 . .
C C22 0.4385(6) 0.6324(7) 0.90520(14) 0.0423(14) Uani d . 1 . .
H H22 0.4434 0.7509 0.9075 0.051 Uiso calc R 1 . .
C C23 0.2355(8) 0.3976(7) 0.92165(15) 0.0570(17) Uani d . 1 . .
H H23A 0.2346 0.366 0.8937 0.085 Uiso calc R 1 . .
H H23B 0.1239 0.3722 0.9323 0.085 Uiso calc R 1 . .
H H23C 0.3271 0.3401 0.9368 0.085 Uiso calc R 1 . .
C C24 0.3149(6) 0.6274(6) 0.96991(15) 0.0433(14) Uani d . 1 . .
H H24 0.3076 0.7459 0.9716 0.052 Uiso calc R 1 . .
C C25 0.5127(7) 0.5825(7) 0.97587(16) 0.0527(16) Uani d . 1 . .
H H25A 0.5753 0.6655 0.9917 0.063 Uiso calc R 1 . .
H H25B 0.5259 0.48 0.9901 0.063 Uiso calc R 1 . .
C C26 0.5878(7) 0.5689(8) 0.93369(17) 0.0583(17) Uani d . 1 . .
H H26A 0.6928 0.6348 0.932 0.07 Uiso calc R 1 . .
H H26B 0.6161 0.4572 0.9274 0.07 Uiso calc R 1 . .
C C27 0.2062(7) 0.5588(7) 1.00409(16) 0.0478(15) Uani d . 1 . .
H H27 0.2239 0.4411 1.0047 0.057 Uiso calc R 1 . .
C C28 0.0093(8) 0.5893(7) 0.99762(17) 0.0617(18) Uani d . 1 . .
H H28A -0.049 0.5552 1.0212 0.093 Uiso calc R 1 . .
H H28B -0.0359 0.5289 0.9745 0.093 Uiso calc R 1 . .
H H28C -0.0112 0.7029 0.9931 0.093 Uiso calc R 1 . .
C C29 0.2764(8) 0.6252(8) 1.04439(15) 0.0656(19) Uani d . 1 . .
H H29A 0.2584 0.7418 1.044 0.079 Uiso calc R 1 . .
H H29B 0.4025 0.6069 1.0464 0.079 Uiso calc R 1 . .
C C30 0.2014(8) 0.5599(7) 1.08297(16) 0.0611(18) Uani d . 1 . .
H H30A 0.0777 0.5885 1.0832 0.073 Uiso calc R 1 . .
H H30B 0.2099 0.4425 1.0831 0.073 Uiso calc R 1 . .
C C31 0.2976(11) 0.6267(10) 1.12087(19) 0.1104(14) Uani d . 1 . .
H H31A 0.4189 0.5903 1.1211 0.132 Uiso calc R 1 . .
H H31B 0.2988 0.7441 1.1187 0.132 Uiso calc R 1 . .
C C32 0.2273(11) 0.5835(10) 1.1606(2) 0.1104(14) Uani d . 1 . .
H H32 0.2151 0.4651 1.1612 0.132 Uiso calc R 1 . .
C C33 0.0500(10) 0.6538(10) 1.16635(19) 0.1104(14) Uani d . 1 . .
H H33A 0.0569 0.7701 1.1655 0.166 Uiso calc R 1 . .
H H33B 0.0104 0.6204 1.1921 0.166 Uiso calc R 1 . .
H H33C -0.0314 0.6163 1.1452 0.166 Uiso calc R 1 . .
C C34 0.3558(10) 0.6306(10) 1.19511(18) 0.1104(14) Uani d . 1 . .
H H34A 0.3734 0.7459 1.1949 0.166 Uiso calc R 1 . .
H H34B 0.4662 0.5768 1.192 0.166 Uiso calc R 1 . .
H H34C 0.3093 0.599 1.2203 0.166 Uiso calc R 1 . .
C C35 0.9219(8) 0.3208(8) 0.62051(19) 0.0705(19) Uani d . 1 . .
H H35A 0.8913 0.2858 0.593 0.085 Uiso calc R 1 . .
H H35B 0.9926 0.236 0.6337 0.085 Uiso calc R 1 . .
C C36 1.0308(9) 0.4735(10) 0.6191(2) 0.115(3) Uani d . 1 . .
H H36A 0.9634 0.5571 0.6052 0.172 Uiso calc R 1 . .
H H36B 1.1353 0.4522 0.605 0.172 Uiso calc R 1 . .
H H36C 1.0631 0.5084 0.6462 0.172 Uiso calc R 1 . .
C C37 0.7919(10) 0.3745(9) 0.6876(2) 0.091(2) Uani d . 1 . .
H H37A 0.8507 0.4785 0.6907 0.109 Uiso calc R 1 . .
H H37B 0.6799 0.3828 0.7001 0.109 Uiso calc R 1 . .
C C38 0.9001(11) 0.2499(10) 0.7094(2) 0.109(3) Uani d . 1 . .
H H38A 0.8464 0.1454 0.7053 0.164 Uiso calc R 1 . .
H H38B 0.9083 0.2748 0.7378 0.164 Uiso calc R 1 . .
H H38C 1.0159 0.2488 0.6992 0.164 Uiso calc R 1 . .
C C39 0.6301(10) 0.4630(10) 0.6243(2) 0.099(2) Uani d . 1 . .
H H39A 0.6847 0.5693 0.6252 0.119 Uiso calc R 1 . .
H H39B 0.527 0.4674 0.6402 0.119 Uiso calc R 1 . .
C C40 0.5737(11) 0.4232(12) 0.5813(2) 0.130(3) Uani d . 1 . .
H H40A 0.6695 0.4434 0.5642 0.195 Uiso calc R 1 . .
H H40B 0.475 0.4898 0.5727 0.195 Uiso calc R 1 . .
H H40C 0.5406 0.3109 0.5794 0.195 Uiso calc R 1 . .
H H1 0.705(9) 0.235(8) 0.6428(19) 0.11(3) Uiso d . 1 . .

loop_
_atom_site_aniso_label
_atom_site_aniso_U_11
_atom_site_aniso_U_22
_atom_site_aniso_U_33
_atom_site_aniso_U_12
_atom_site_aniso_U_13
_atom_site_aniso_U_23
P 0.0556(11) 0.0558(12) 0.0586(11) -0.0041(10) 0.0114(9) 0.0045(10)
S1 0.0517(11) 0.0771(14) 0.1017(15) -0.0014(10) 0.0143(10) -0.0089(11)
S2 0.0778(13) 0.0637(12) 0.0961(14) 0.0056(11) 0.0175(11) -0.0043(11)
N 0.068(4) 0.053(4) 0.068(4) 0.000(4) 0.008(3) -0.003(3)
O1 0.073(3) 0.060(3) 0.042(3) -0.016(2) 0.007(2) 0.007(2)
O2 0.106(5) 0.182(6) 0.060(4) 0.025(4) -0.010(3) -0.019(3)
C1 0.053(4) 0.063(4) 0.050(4) 0.002(3) 0.006(3) 0.017(3)
C2 0.069(5) 0.153(8) 0.046(5) 0.021(5) 0.012(4) 0.010(4)
C3 0.098(7) 0.177(9) 0.051(6) 0.027(6) 0.016(5) -0.028(5)
C4 0.070(6) 0.107(6) 0.058(6) 0.012(5) -0.006(5) 0.002(4)
C5 0.065(5) 0.078(5) 0.054(4) 0.009(4) 0.007(4) 0.003(4)
C6 0.063(5) 0.072(5) 0.055(5) -0.007(4) 0.006(4) -0.001(4)
C7 0.120(9) 0.177(10) 0.087(6) -0.010(7) -0.037(6) -0.024(6)
C8 0.058(4) 0.064(4) 0.041(4) 0.001(4) 0.009(3) -0.001(3)
C9 0.056(5) 0.111(6) 0.052(5) 0.012(4) 0.008(4) 0.013(4)
C10 0.046(4) 0.106(6) 0.051(4) 0.011(4) 0.004(3) 0.009(4)
C11 0.044(4) 0.066(4) 0.034(3) -0.014(4) 0.004(3) 0.008(3)
C12 0.044(4) 0.060(4) 0.044(4) 0.005(3) 0.007(3) 0.002(3)
C13 0.051(4) 0.077(5) 0.058(4) 0.002(4) 0.010(3) 0.005(4)
C14 0.094(5) 0.105(6) 0.055(4) -0.042(5) 0.003(4) 0.000(4)
C15 0.027(3) 0.067(4) 0.053(4) 0.001(3) 0.005(3) 0.006(3)
C16 0.036(4) 0.059(4) 0.047(4) -0.001(3) -0.003(3) -0.001(3)
C17 0.033(4) 0.087(5) 0.060(4) 0.002(4) 0.008(3) 0.014(4)
C18 0.040(4) 0.072(4) 0.056(4) 0.004(4) 0.009(3) 0.006(4)
C19 0.033(4) 0.089(5) 0.056(4) 0.007(4) -0.003(3) 0.010(4)
C20 0.034(4) 0.087(5) 0.046(4) 0.003(4) 0.008(3) 0.012(4)
C21 0.039(4) 0.051(4) 0.045(4) 0.001(3) -0.001(3) 0.000(3)
C22 0.032(3) 0.053(4) 0.041(4) 0.000(3) -0.006(3) 0.001(3)
C23 0.068(4) 0.059(5) 0.044(4) -0.012(3) 0.005(3) -0.003(3)
C24 0.046(4) 0.037(4) 0.047(4) 0.002(3) 0.000(3) 0.000(3)
C25 0.043(4) 0.064(4) 0.049(4) -0.005(3) -0.009(3) 0.000(3)
C26 0.035(4) 0.082(4) 0.058(4) 0.008(3) 0.005(3) 0.010(3)
C27 0.048(4) 0.044(4) 0.051(4) -0.005(3) 0.000(3) -0.001(3)
C28 0.059(5) 0.065(5) 0.062(4) 0.003(3) 0.019(3) 0.004(3)
C29 0.079(5) 0.074(5) 0.044(4) -0.019(4) 0.007(3) -0.003(4)
C30 0.084(5) 0.063(4) 0.036(4) -0.006(4) 0.006(3) 0.000(3)
C31 0.152(4) 0.123(4) 0.056(2) 0.010(3) 0.008(3) -0.006(3)
C32 0.152(4) 0.123(4) 0.056(2) 0.010(3) 0.008(3) -0.006(3)
C33 0.152(4) 0.123(4) 0.056(2) 0.010(3) 0.008(3) -0.006(3)
C34 0.152(4) 0.123(4) 0.056(2) 0.010(3) 0.008(3) -0.006(3)
C35 0.068(5) 0.073(5) 0.071(5) 0.002(4) 0.010(4) -0.005(4)
C36 0.091(6) 0.086(6) 0.171(8) -0.005(5) 0.044(5) 0.026(6)
C37 0.103(6) 0.091(6) 0.079(6) -0.020(5) 0.016(5) -0.034(4)
C38 0.111(7) 0.132(8) 0.084(6) -0.014(6) -0.008(5) 0.007(5)
C39 0.088(6) 0.074(5) 0.135(7) 0.007(5) 0.004(5) 0.017(6)
C40 0.116(7) 0.167(9) 0.105(7) 0.010(7) -0.011(6) 0.054(7)

loop_
_atom_type_symbol
_atom_type_description
_atom_type_scat_dispersion_real
_atom_type_scat_dispersion_imag
_atom_type_scat_source
C C 0.0033 0.0016 'International Tables Vol C Tables 4.2.6.8 and 6.1.1.4'
H H 0 0 'International Tables Vol C Tables 4.2.6.8 and 6.1.1.4'
N N 0.0061 0.0033 'International Tables Vol C Tables 4.2.6.8 and 6.1.1.4'
O O 0.0106 0.006 'International Tables Vol C Tables 4.2.6.8 and 6.1.1.4'
P P 0.1023 0.0942 'International Tables Vol C Tables 4.2.6.8 and 6.1.1.4'
S S 0.1246 0.1234 'International Tables Vol C Tables 4.2.6.8 and 6.1.1.4'

loop_
_geom_angle_atom_site_label_1
_geom_angle_atom_site_label_2
_geom_angle_atom_site_label_3
_geom_angle_site_symmetry_1
_geom_angle_site_symmetry_3
_geom_angle
_geom_angle_publ_flag
O1 P C1 . . 96.7(2) ?
O1 P S2 . . 110.16(16) ?
C1 P S2 . . 111.1(2) ?
O1 P S1 . . 110.86(17) ?
C1 P S1 . . 110.9(2) ?
S2 P S1 . . 115.52(11) ?
C39 N C35 . . 114.9(5) ?
C39 N C37 . . 110.4(6) ?
C35 N C37 . . 112.8(5) ?
C39 N H1 . . 111(4) ?
C35 N H1 . . 105(4) ?
C37 N H1 . . 102(4) ?
C8 O1 P . . 122.8(3) ?
C4 O2 C7 . . 117.4(6) ?
C2 C1 C6 . . 118.4(6) ?
C2 C1 P . . 122.6(5) ?
C6 C1 P . . 119.0(5) ?
C1 C2 C3 . . 119.6(7) ?
C1 C2 H2 . . 120.2 ?
C3 C2 H2 . . 120.2 ?
C4 C3 C2 . . 120.4(7) ?
C4 C3 H3 . . 119.8 ?
C2 C3 H3 . . 119.8 ?
C3 C4 C5 . . 120.3(7) ?
C3 C4 O2 . . 114.3(7) ?
C5 C4 O2 . . 125.4(7) ?
C4 C5 C6 . . 119.5(7) ?
C4 C5 H5 . . 120.2 ?
C6 C5 H5 . . 120.2 ?
C5 C6 C1 . . 121.7(6) ?
C5 C6 H6 . . 119.2 ?
C1 C6 H6 . . 119.2 ?
O2 C7 H7A . . 109.5 ?
O2 C7 H7B . . 109.5 ?
H7A C7 H7B . . 109.5 ?
O2 C7 H7C . . 109.5 ?
H7A C7 H7C . . 109.5 ?
H7B C7 H7C . . 109.5 ?
O1 C8 C9 . . 108.2(5) ?
O1 C8 C13 . . 109.0(4) ?
C9 C8 C13 . . 111.9(5) ?
O1 C8 H8 . . 109.2 ?
C9 C8 H8 . . 109.2 ?
C13 C8 H8 . . 109.2 ?
C8 C9 C10 . . 108.7(5) ?
C8 C9 H9A . . 109.9 ?
C10 C9 H9A . . 109.9 ?
C8 C9 H9B . . 109.9 ?
C10 C9 H9B . . 109.9 ?
H9A C9 H9B . . 108.3 ?
C9 C10 C11 . . 114.2(5) ?
C9 C10 H10A . . 108.7 ?
C11 C10 H10A . . 108.7 ?
C9 C10 H10B . . 108.7 ?
C11 C10 H10B . . 108.7 ?
H10A C10 H10B . . 107.6 ?
C14 C11 C12 . . 109.3(5) ?
C14 C11 C10 . . 110.9(5) ?
C12 C11 C10 . . 107.0(5) ?
C14 C11 C15 . . 111.9(4) ?
C12 C11 C15 . . 109.6(4) ?
C10 C11 C15 . . 108.0(5) ?
C18 C12 C13 . . 121.1(5) ?
C18 C12 C11 . . 123.1(5) ?
C13 C12 C11 . . 115.8(5) ?
C8 C13 C12 . . 112.3(5) ?
C8 C13 H13A . . 109.1 ?
C12 C13 H13A . . 109.1 ?
C8 C13 H13B . . 109.1 ?
C12 C13 H13B . . 109.1 ?
H13A C13 H13B . . 107.9 ?
C11 C14 H14A . . 109.5 ?
C11 C14 H14B . . 109.5 ?
H14A C14 H14B . . 109.5 ?
C11 C14 H14C . . 109.5 ?
H14A C14 H14C . . 109.5 ?
H14B C14 H14C . . 109.5 ?
C16 C15 C19 . . 110.3(4) ?
C16 C15 C11 . . 113.1(4) ?
C19 C15 C11 . . 113.1(4) ?
C16 C15 H15 . . 106.6 ?
C19 C15 H15 . . 106.6 ?
C11 C15 H15 . . 106.6 ?
C17 C16 C22 . . 111.3(4) ?
C17 C16 C15 . . 111.1(4) ?
C22 C16 C15 . . 109.0(4) ?
C17 C16 H16 . . 108.5 ?
C22 C16 H16 . . 108.5 ?
C15 C16 H16 . . 108.5 ?
C18 C17 C16 . . 113.1(5) ?
C18 C17 H17A . . 108.9 ?
C16 C17 H17A . . 108.9 ?
C18 C17 H17B . . 108.9 ?
C16 C17 H17B . . 108.9 ?
H17A C17 H17B . . 107.8 ?
C12 C18 C17 . . 125.6(5) ?
C12 C18 H18 . . 117.2 ?
C17 C18 H18 . . 117.2 ?
C20 C19 C15 . . 114.7(4) ?
C20 C19 H19A . . 108.6 ?
C15 C19 H19A . . 108.6 ?
C20 C19 H19B . . 108.6 ?
C15 C19 H19B . . 108.6 ?
H19A C19 H19B . . 107.6 ?
C19 C20 C21 . . 112.3(5) ?
C19 C20 H20A . . 109.1 ?
C21 C20 H20A . . 109.1 ?
C19 C20 H20B . . 109.1 ?
C21 C20 H20B . . 109.1 ?
H20A C20 H20B . . 107.9 ?
C20 C21 C23 . . 110.8(5) ?
C20 C21 C22 . . 105.5(4) ?
C23 C21 C22 . . 112.1(5) ?
C20 C21 C24 . . 116.8(5) ?
C23 C21 C24 . . 110.1(4) ?
C22 C21 C24 . . 101.2(4) ?
C16 C22 C26 . . 118.6(4) ?
C16 C22 C21 . . 115.8(4) ?
C26 C22 C21 . . 104.6(4) ?
C16 C22 H22 . . 105.6 ?
C26 C22 H22 . . 105.6 ?
C21 C22 H22 . . 105.6 ?
C21 C23 H23A . . 109.5 ?
C21 C23 H23B . . 109.5 ?
H23A C23 H23B . . 109.5 ?
C21 C23 H23C . . 109.5 ?
H23A C23 H23C . . 109.5 ?
H23B C23 H23C . . 109.5 ?
C27 C24 C21 . . 120.5(4) ?
C27 C24 C25 . . 112.0(4) ?
C21 C24 C25 . . 103.2(4) ?
C27 C24 H24 . . 106.8 ?
C21 C24 H24 . . 106.8 ?
C25 C24 H24 . . 106.8 ?
C26 C25 C24 . . 107.9(4) ?
C26 C25 H25A . . 110.1 ?
C24 C25 H25A . . 110.1 ?
C26 C25 H25B . . 110.1 ?
C24 C25 H25B . . 110.1 ?
H25A C25 H25B . . 108.4 ?
C22 C26 C25 . . 103.5(4) ?
C22 C26 H26A . . 111.1 ?
C25 C26 H26A . . 111.1 ?
C22 C26 H26B . . 111.1 ?
C25 C26 H26B . . 111.1 ?
H26A C26 H26B . . 109 ?
C29 C27 C28 . . 111.2(5) ?
C29 C27 C24 . . 109.7(5) ?
C28 C27 C24 . . 113.5(5) ?
C29 C27 H27 . . 107.4 ?
C28 C27 H27 . . 107.4 ?
C24 C27 H27 . . 107.4 ?
C27 C28 H28A . . 109.5 ?
C27 C28 H28B . . 109.5 ?
H28A C28 H28B . . 109.5 ?
C27 C28 H28C . . 109.5 ?
H28A C28 H28C . . 109.5 ?
H28B C28 H28C . . 109.5 ?
C27 C29 C30 . . 118.7(5) ?
C27 C29 H29A . . 107.6 ?
C30 C29 H29A . . 107.6 ?
C27 C29 H29B . . 107.6 ?
C30 C29 H29B . . 107.6 ?
H29A C29 H29B . . 107.1 ?
C31 C30 C29 . . 112.2(5) ?
C31 C30 H30A . . 109.2 ?
C29 C30 H30A . . 109.2 ?
C31 C30 H30B . . 109.2 ?
C29 C30 H30B . . 109.2 ?
H30A C30 H30B . . 107.9 ?
C32 C31 C30 . . 117.5(7) ?
C32 C31 H31A . . 107.9 ?
C30 C31 H31A . . 107.9 ?
C32 C31 H31B . . 107.9 ?
C30 C31 H31B . . 107.9 ?
H31A C31 H31B . . 107.2 ?
C31 C32 C33 . . 113.1(7) ?
C31 C32 C34 . . 110.9(7) ?
C33 C32 C34 . . 110.8(6) ?
C31 C32 H32 . . 107.3 ?
C33 C32 H32 . . 107.3 ?
C34 C32 H32 . . 107.3 ?
C32 C33 H33A . . 109.5 ?
C32 C33 H33B . . 109.5 ?
H33A C33 H33B . . 109.5 ?
C32 C33 H33C . . 109.5 ?
H33A C33 H33C . . 109.5 ?
H33B C33 H33C . . 109.5 ?
C32 C34 H34A . . 109.5 ?
C32 C34 H34B . . 109.5 ?
H34A C34 H34B . . 109.5 ?
C32 C34 H34C . . 109.5 ?
H34A C34 H34C . . 109.5 ?
H34B C34 H34C . . 109.5 ?
N C35 C36 . . 113.5(6) ?
N C35 H35A . . 108.9 ?
C36 C35 H35A . . 108.9 ?
N C35 H35B . . 108.9 ?
C36 C35 H35B . . 108.9 ?
H35A C35 H35B . . 107.7 ?
C35 C36 H36A . . 109.5 ?
C35 C36 H36B . . 109.5 ?
H36A C36 H36B . . 109.5 ?
C35 C36 H36C . . 109.5 ?
H36A C36 H36C . . 109.5 ?
H36B C36 H36C . . 109.5 ?
C38 C37 N . . 114.6(6) ?
C38 C37 H37A . . 108.6 ?
N C37 H37A . . 108.6 ?
C38 C37 H37B . . 108.6 ?
N C37 H37B . . 108.6 ?
H37A C37 H37B . . 107.6 ?
C37 C38 H38A . . 109.5 ?
C37 C38 H38B . . 109.5 ?
H38A C38 H38B . . 109.5 ?
C37 C38 H38C . . 109.5 ?
H38A C38 H38C . . 109.5 ?
H38B C38 H38C . . 109.5 ?
N C39 C40 . . 112.3(7) ?
N C39 H39A . . 109.1 ?
C40 C39 H39A . . 109.1 ?
N C39 H39B . . 109.1 ?
C40 C39 H39B . . 109.1 ?
H39A C39 H39B . . 107.9 ?
C39 C40 H40A . . 109.5 ?
C39 C40 H40B . . 109.5 ?
H40A C40 H40B . . 109.5 ?
C39 C40 H40C . . 109.5 ?
H40A C40 H40C . . 109.5 ?
H40B C40 H40C . . 109.5 ?

loop_
_geom_bond_atom_site_label_1
_geom_bond_atom_site_label_2
_geom_bond_site_symmetry_2
_geom_bond_distance
_geom_bond_publ_flag
P O1 . 1.617(4) ?
P C1 . 1.807(6) ?
P S2 . 1.975(2) ?
P S1 . 1.981(2) ?
N C39 . 1.493(8) ?
N C35 . 1.496(7) ?
N C37 . 1.526(8) ?
N H1 . 0.96(7) ?
O1 C8 . 1.470(6) ?
O2 C4 . 1.379(8) ?
O2 C7 . 1.419(9) ?
C1 C2 . 1.374(8) ?
C1 C6 . 1.387(7) ?
C2 C3 . 1.421(9) ?
C2 H2 . 0.93 ?
C3 C4 . 1.357(9) ?
C3 H3 . 0.93 ?
C4 C5 . 1.367(8) ?
C5 C6 . 1.383(8) ?
C5 H5 . 0.93 ?
C6 H6 . 0.93 ?
C7 H7A . 0.96 ?
C7 H7B . 0.96 ?
C7 H7C . 0.96 ?
C8 C9 . 1.496(7) ?
C8 C13 . 1.501(7) ?
C8 H8 . 0.98 ?
C9 C10 . 1.530(7) ?
C9 H9A . 0.97 ?
C9 H9B . 0.97 ?
C10 C11 . 1.546(8) ?
C10 H10A . 0.97 ?
C10 H10B . 0.97 ?
C11 C14 . 1.521(8) ?
C11 C12 . 1.527(7) ?
C11 C15 . 1.559(7) ?
C12 C18 . 1.311(7) ?
C12 C13 . 1.505(7) ?
C13 H13A . 0.97 ?
C13 H13B . 0.97 ?
C14 H14A . 0.96 ?
C14 H14B . 0.96 ?
C14 H14C . 0.96 ?
C15 C16 . 1.532(7) ?
C15 C19 . 1.553(6) ?
C15 H15 . 0.98 ?
C16 C17 . 1.503(6) ?
C16 C22 . 1.516(6) ?
C16 H16 . 0.98 ?
C17 C18 . 1.498(7) ?
C17 H17A . 0.97 ?
C17 H17B . 0.97 ?
C18 H18 . 0.93 ?
C19 C20 . 1.531(6) ?
C19 H19A . 0.97 ?
C19 H19B . 0.97 ?
C20 C21 . 1.534(7) ?
C20 H20A . 0.97 ?
C20 H20B . 0.97 ?
C21 C23 . 1.537(7) ?
C21 C22 . 1.540(7) ?
C21 C24 . 1.548(7) ?
C22 C26 . 1.528(7) ?
C22 H22 . 0.98 ?
C23 H23A . 0.96 ?
C23 H23B . 0.96 ?
C23 H23C . 0.96 ?
C24 C27 . 1.545(7) ?
C24 C25 . 1.551(7) ?
C24 H24 . 0.98 ?
C25 C26 . 1.541(7) ?
C25 H25A . 0.97 ?
C25 H25B . 0.97 ?
C26 H26A . 0.97 ?
C26 H26B . 0.97 ?
C27 C29 . 1.511(7) ?
C27 C28 . 1.522(7) ?
C27 H27 . 0.98 ?
C28 H28A . 0.96 ?
C28 H28B . 0.96 ?
C28 H28C . 0.96 ?
C29 C30 . 1.525(7) ?
C29 H29A . 0.97 ?
C29 H29B . 0.97 ?
C30 C31 . 1.520(8) ?
C30 H30A . 0.97 ?
C30 H30B . 0.97 ?
C31 C32 . 1.488(9) ?
C31 H31A . 0.97 ?
C31 H31B . 0.97 ?
C32 C33 . 1.490(9) ?
C32 C34 . 1.512(9) ?
C32 H32 . 0.98 ?
C33 H33A . 0.96 ?
C33 H33B . 0.96 ?
C33 H33C . 0.96 ?
C34 H34A . 0.96 ?
C34 H34B . 0.96 ?
C34 H34C . 0.96 ?
C35 C36 . 1.508(9) ?
C35 H35A . 0.97 ?
C35 H35B . 0.97 ?
C36 H36A . 0.96 ?
C36 H36B . 0.96 ?
C36 H36C . 0.96 ?
C37 C38 . 1.479(9) ?
C37 H37A . 0.97 ?
C37 H37B . 0.97 ?
C38 H38A . 0.96 ?
C38 H38B . 0.96 ?
C38 H38C . 0.96 ?
C39 C40 . 1.498(9) ?
C39 H39A . 0.97 ?
C39 H39B . 0.97 ?
C40 H40A . 0.96 ?
C40 H40B . 0.96 ?
C40 H40C . 0.96 ?

loop_
_geom_hbond_atom_site_label_D
_geom_hbond_atom_site_label_H
_geom_hbond_atom_site_label_A
_geom_hbond_site_symmetry_A
_geom_hbond_distance_DH
_geom_hbond_distance_HA
_geom_hbond_distance_DA
_geom_hbond_angle_DHA
N H1 S1 1_545 0.96(7) 2.53(7) 3.426(7) 156(5)
N H1 S2 1_545 0.96(7) 2.78(7) 3.437(6) 126(5)

loop_
_geom_torsion_atom_site_label_1
_geom_torsion_atom_site_label_2
_geom_torsion_atom_site_label_3
_geom_torsion_atom_site_label_4
_geom_torsion_site_symmetry_1
_geom_torsion_site_symmetry_2
_geom_torsion_site_symmetry_3
_geom_torsion_site_symmetry_4
_geom_torsion
_geom_torsion_publ_flag
C1 P O1 C8 . . . . -157.5(4) ?
S2 P O1 C8 . . . . -42.0(4) ?
S1 P O1 C8 . . . . 87.1(4) ?
O1 P C1 C2 . . . . -116.5(6) ?
S2 P C1 C2 . . . . 128.9(5) ?
S1 P C1 C2 . . . . -1.1(6) ?
O1 P C1 C6 . . . . 63.4(5) ?
S2 P C1 C6 . . . . -51.3(5) ?
S1 P C1 C6 . . . . 178.7(4) ?
C6 C1 C2 C3 . . . . -2.0(10) ?
P C1 C2 C3 . . . . 177.9(6) ?
C1 C2 C3 C4 . . . . 1.8(13) ?
C2 C3 C4 C5 . . . . 0.4(13) ?
C2 C3 C4 O2 . . . . 178.9(7) ?
C7 O2 C4 C3 . . . . -179.9(8) ?
C7 O2 C4 C5 . . . . -1.5(12) ?
C3 C4 C5 C6 . . . . -2.4(11) ?
O2 C4 C5 C6 . . . . 179.3(6) ?
C4 C5 C6 C1 . . . . 2.2(9) ?
C2 C1 C6 C5 . . . . 0.0(9) ?
P C1 C6 C5 . . . . -179.9(5) ?
P O1 C8 C9 . . . . 120.6(5) ?
P O1 C8 C13 . . . . -117.5(5) ?
O1 C8 C9 C10 . . . . 177.3(5) ?
C13 C8 C9 C10 . . . . 57.2(7) ?
C8 C9 C10 C11 . . . . -59.0(7) ?
C9 C10 C11 C14 . . . . -65.7(6) ?
C9 C10 C11 C12 . . . . 53.5(7) ?
C9 C10 C11 C15 . . . . 171.4(5) ?
C14 C11 C12 C18 . . . . -106.3(7) ?
C10 C11 C12 C18 . . . . 133.5(6) ?
C15 C11 C12 C18 . . . . 16.7(9) ?
C14 C11 C12 C13 . . . . 71.1(6) ?
C10 C11 C12 C13 . . . . -49.1(7) ?
C15 C11 C12 C13 . . . . -166.0(5) ?
O1 C8 C13 C12 . . . . -173.7(5) ?
C9 C8 C13 C12 . . . . -54.1(7) ?
C18 C12 C13 C8 . . . . -131.3(6) ?
C11 C12 C13 C8 . . . . 51.3(7) ?
C14 C11 C15 C16 . . . . 76.9(6) ?
C12 C11 C15 C16 . . . . -44.6(7) ?
C10 C11 C15 C16 . . . . -160.8(5) ?
C14 C11 C15 C19 . . . . -49.4(7) ?
C12 C11 C15 C19 . . . . -170.9(5) ?
C10 C11 C15 C19 . . . . 72.9(6) ?
C19 C15 C16 C17 . . . . -174.3(5) ?
C11 C15 C16 C17 . . . . 57.9(6) ?
C19 C15 C16 C22 . . . . -51.4(6) ?
C11 C15 C16 C22 . . . . -179.2(4) ?
C22 C16 C17 C18 . . . . -161.6(5) ?
C15 C16 C17 C18 . . . . -40.0(7) ?
C13 C12 C18 C17 . . . . -178.1(6) ?
C11 C12 C18 C17 . . . . -0.9(11) ?
C16 C17 C18 C12 . . . . 12.8(9) ?
C16 C15 C19 C20 . . . . 50.7(7) ?
C11 C15 C19 C20 . . . . 178.5(5) ?
C15 C19 C20 C21 . . . . -53.6(7) ?
C19 C20 C21 C23 . . . . -67.2(6) ?
C19 C20 C21 C22 . . . . 54.3(6) ?
C19 C20 C21 C24 . . . . 165.7(5) ?
C17 C16 C22 C26 . . . . -50.9(7) ?
C15 C16 C22 C26 . . . . -173.7(5) ?
C17 C16 C22 C21 . . . . -176.4(5) ?
C15 C16 C22 C21 . . . . 60.7(6) ?
C20 C21 C22 C16 . . . . -60.7(6) ?
C23 C21 C22 C16 . . . . 59.9(6) ?
C24 C21 C22 C16 . . . . 177.2(5) ?
C20 C21 C22 C26 . . . . 166.9(5) ?
C23 C21 C22 C26 . . . . -72.5(5) ?
C24 C21 C22 C26 . . . . 44.8(5) ?
C20 C21 C24 C27 . . . . 82.4(6) ?
C23 C21 C24 C27 . . . . -45.1(7) ?
C22 C21 C24 C27 . . . . -163.8(5) ?
C20 C21 C24 C25 . . . . -151.9(5) ?
C23 C21 C24 C25 . . . . 80.7(5) ?
C22 C21 C24 C25 . . . . -38.0(5) ?
C27 C24 C25 C26 . . . . 149.7(5) ?
C21 C24 C25 C26 . . . . 18.6(6) ?
C16 C22 C26 C25 . . . . -163.8(5) ?
C21 C22 C26 C25 . . . . -33.0(6) ?
C24 C25 C26 C22 . . . . 8.6(6) ?
C21 C24 C27 C29 . . . . -179.0(5) ?
C25 C24 C27 C29 . . . . 59.4(6) ?
C21 C24 C27 C28 . . . . -54.0(7) ?
C25 C24 C27 C28 . . . . -175.6(5) ?
C28 C27 C29 C30 . . . . 60.0(7) ?
C24 C27 C29 C30 . . . . -173.6(5) ?
C27 C29 C30 C31 . . . . 174.5(6) ?
C29 C30 C31 C32 . . . . 174.9(6) ?
C30 C31 C32 C33 . . . . -66.0(9) ?
C30 C31 C32 C34 . . . . 168.9(6) ?
C39 N C35 C36 . . . . 61.5(8) ?
C37 N C35 C36 . . . . -66.2(8) ?
C39 N C37 C38 . . . . 173.5(7) ?
C35 N C37 C38 . . . . -56.5(8) ?
C35 N C39 C40 . . . . 58.3(8) ?
C37 N C39 C40 . . . . -172.8(6) ?
